data_4107866
loop_
_publ_author_name
'Alfred J. Wooten'
'Patrick J. Carroll'
'Patrick J. Walsh'

_publ_section_title
;
 Insight into Substrate Binding in Shibasaki's Li3(THF)n(BINOLate)3Ln
 Complexes and Implications in Catalysis
;
_journal_name_full 'Journal of the American Chemical Society'
_journal_page_first 7407
_journal_page_last 7419
_journal_paper_doi 10.1021/ja7107933
_journal_volume 130
_journal_year 2008
_chemical_formula_sum 'C100 H76 La Li3 N6 O6'
_chemical_formula_weight 1617.40
_space_group_IT_number 4
_symmetry_cell_setting monoclinic
_symmetry_Int_Tables_number 4
_symmetry_space_group_name_Hall 'P 2yb'
_symmetry_space_group_name_H-M 'P 1 21 1'
_atom_sites_solution_hydrogens geom
_atom_sites_solution_primary direct
_audit_creation_method SHELXL-97
_cell_angle_alpha 90.00
_cell_angle_beta 101.9270(10)
_cell_angle_gamma 90.00
_cell_formula_units_Z 2
_cell_length_a 13.3600(8)
_cell_length_b 13.5347(8)
_cell_length_c 23.0661(15)
_cell_measurement_temperature 143(1)
_cell_volume 4080.9(4)
_computing_data_collection 'CrystalClear (Rigaku, 1999)'
_computing_data_reduction 'CrystalClear (Rigaku, 1999)'
_computing_structure_refinement 'SHELXL-97 (Sheldrick, 1997)'
_computing_structure_solution 'SIR97 (Altomare, 1999)'
_diffrn_ambient_temperature 143(1)
_diffrn_measured_fraction_theta_full 0.966
_diffrn_measured_fraction_theta_max 0.966
_diffrn_measurement_device 'CCD Area Detector'
_diffrn_measurement_device_type 'Rigaku Mercury'
_diffrn_measurement_method 'phi and omega rotations'
_diffrn_radiation_monochromator graphite
_diffrn_radiation_source 'rotating anode'
_diffrn_radiation_type MoK\a
_diffrn_radiation_wavelength 0.71069
_diffrn_reflns_av_R_equivalents 0.0175
_diffrn_reflns_av_sigmaI/netI 0.0432
_diffrn_reflns_limit_h_max 17
_diffrn_reflns_limit_h_min -17
_diffrn_reflns_limit_k_max 17
_diffrn_reflns_limit_k_min -14
_diffrn_reflns_limit_l_max 29
_diffrn_reflns_limit_l_min -28
_diffrn_reflns_number 23262
_diffrn_reflns_theta_full 27.48
_diffrn_reflns_theta_max 27.48
_diffrn_reflns_theta_min 2.61
_exptl_absorpt_coefficient_mu 0.584
_exptl_absorpt_correction_T_max 1.0000
_exptl_absorpt_correction_T_min 0.7529
_exptl_absorpt_correction_type multi-scan
_exptl_crystal_density_diffrn 1.316
_exptl_crystal_F_000 1664
_exptl_crystal_size_max 0.42
_exptl_crystal_size_mid 0.40
_exptl_crystal_size_min 0.22
_refine_diff_density_max 2.277
_refine_diff_density_min -0.580
_refine_diff_density_rms 0.057
_refine_ls_abs_structure_details 'Flack H D (1983), Acta Cryst. A39, 876-881'
_refine_ls_abs_structure_Flack -0.035(8)
_refine_ls_extinction_method none
_refine_ls_goodness_of_fit_ref 1.082
_refine_ls_hydrogen_treatment constr
_refine_ls_matrix_type full
_refine_ls_number_parameters 1064
_refine_ls_number_reflns 13727
_refine_ls_number_restraints 1
_refine_ls_restrained_S_all 1.082
_refine_ls_R_factor_all 0.0334
_refine_ls_R_factor_gt 0.0308
_refine_ls_shift/su_max 0.014
_refine_ls_shift/su_mean 0.000
_refine_ls_structure_factor_coef Fsqd
_refine_ls_weighting_details 'calc w=1/[\s^2^(Fo^2^)+(0.0355P)^2^+0.5825P] where P=(Fo^2^+2Fc^2^)/3'
_refine_ls_weighting_scheme calc
_refine_ls_wR_factor_gt 0.0742
_refine_ls_wR_factor_ref 0.0768
_reflns_number_gt 13052
_reflns_number_total 13727
_reflns_threshold_expression >2sigma(I)
_cod_data_source_file ja7107933-file005.cif
_cod_data_source_block shelxl
_cod_original_sg_symbol_H-M 'P 21 '
_cod_database_code 4107866

loop_
_symmetry_equiv_pos_as_xyz
'x, y, z'
'-x, y+1/2, -z'

loop_
_atom_site_label
_atom_site_type_symbol
_atom_site_fract_x
_atom_site_fract_y
_atom_site_fract_z
_atom_site_U_iso_or_equiv
_atom_site_adp_type
_atom_site_occupancy
_atom_site_symmetry_multiplicity
_atom_site_calc_flag
_atom_site_refinement_flags
La1 La 0.375157(10) 0.689606(16) 0.236255(6) 0.02372(4) Uani 1 1 d .
Li1 Li 0.5656(5) 0.8415(5) 0.3001(2) 0.0326(13) Uani 1 1 d .
Li2 Li 0.3664(5) 0.5372(4) 0.1246(3) 0.0364(13) Uani 1 1 d .
Li3 Li 0.1390(5) 0.6616(5) 0.2664(3) 0.0481(19) Uani 1 1 d .
C1 C 0.4312(2) 0.7425(2) 0.10205(13) 0.0244(6) Uani 1 1 d .
C2 C 0.3507(2) 0.7934(2) 0.06200(13) 0.0292(7) Uani 1 1 d .
H2 H 0.2845 0.7684 0.0552 0.039 Uiso 1 1 calc R
C3 C 0.3701(2) 0.8773(3) 0.03409(14) 0.0316(7) Uani 1 1 d .
H3 H 0.3163 0.9099 0.0094 0.042 Uiso 1 1 calc R
C4 C 0.4707(2) 0.9167(2) 0.04167(14) 0.0280(6) Uani 1 1 d .
C5 C 0.4909(3) 1.0052(2) 0.01388(14) 0.0341(7) Uani 1 1 d .
H5 H 0.4368 1.0402 -0.0088 0.045 Uiso 1 1 calc R
C6 C 0.5891(3) 1.0410(2) 0.01964(15) 0.0352(8) Uani 1 1 d .
H6 H 0.6014 1.0991 0.0008 0.047 Uiso 1 1 calc R
C7 C 0.6701(3) 0.9882(2) 0.05441(15) 0.0349(7) Uani 1 1 d .
H7 H 0.7367 1.0113 0.0584 0.046 Uiso 1 1 calc R
C8 C 0.6521(2) 0.9026(2) 0.08267(14) 0.0305(7) Uani 1 1 d .
H8 H 0.7072 0.8692 0.1056 0.041 Uiso 1 1 calc R
C9 C 0.5520(2) 0.8634(2) 0.07803(13) 0.0247(6) Uani 1 1 d .
C10 C 0.5315(2) 0.7750(2) 0.10807(13) 0.0232(6) Uani 1 1 d .
C11 C 0.6168(2) 0.7202(2) 0.14747(13) 0.0246(6) Uani 1 1 d .
C12 C 0.6938(2) 0.6719(2) 0.12324(13) 0.0275(7) Uani 1 1 d .
C13 C 0.6946(2) 0.6744(3) 0.06147(13) 0.0310(8) Uani 1 1 d .
H13 H 0.6439 0.7091 0.0358 0.041 Uiso 1 1 calc R
C14 C 0.7693(3) 0.6260(3) 0.03946(16) 0.0366(8) Uani 1 1 d .
H14 H 0.7677 0.6279 -0.0010 0.049 Uiso 1 1 calc R
C15 C 0.8483(3) 0.5737(3) 0.07707(18) 0.0419(9) Uani 1 1 d .
H15 H 0.8993 0.5425 0.0618 0.056 Uiso 1 1 calc R
C16 C 0.8485(3) 0.5696(3) 0.13623(18) 0.0404(8) Uani 1 1 d .
H16 H 0.9000 0.5345 0.1611 0.054 Uiso 1 1 calc R
C17 C 0.7730(2) 0.6169(2) 0.16083(15) 0.0315(7) Uani 1 1 d .
C18 C 0.7727(3) 0.6131(3) 0.22224(15) 0.0364(8) Uani 1 1 d .
H18 H 0.8237 0.5780 0.2475 0.048 Uiso 1 1 calc R
C19 C 0.6999(2) 0.6596(2) 0.24463(14) 0.0324(7) Uani 1 1 d .
H19 H 0.7029 0.6565 0.2852 0.043 Uiso 1 1 calc R
C20 C 0.6184(2) 0.7134(2) 0.20837(13) 0.0254(7) Uani 1 1 d .
C21 C 0.3735(2) 0.8740(2) 0.33962(13) 0.0261(6) Uani 1 1 d .
C22 C 0.3534(3) 0.9729(2) 0.31832(14) 0.0329(7) Uani 1 1 d .
H22 H 0.3831 0.9952 0.2876 0.044 Uiso 1 1 calc R
C23 C 0.2923(3) 1.0352(2) 0.34155(15) 0.0366(8) Uani 1 1 d .
H23 H 0.2810 1.0988 0.3264 0.049 Uiso 1 1 calc R
C24 C 0.2459(3) 1.0052(3) 0.38812(14) 0.0356(8) Uani 1 1 d .
C25 C 0.1811(3) 1.0694(3) 0.41267(18) 0.0527(11) Uani 1 1 d .
H25 H 0.1722 1.1345 0.3997 0.070 Uiso 1 1 calc R
C26 C 0.1320(3) 1.0358(4) 0.45513(19) 0.0567(12) Uani 1 1 d .
H26 H 0.0903 1.0783 0.4712 0.075 Uiso 1 1 calc R
C27 C 0.1439(3) 0.9380(4) 0.47470(17) 0.0519(11) Uani 1 1 d .
H27 H 0.1083 0.9153 0.5027 0.069 Uiso 1 1 calc R
C28 C 0.2081(3) 0.8752(3) 0.45282(15) 0.0391(8) Uani 1 1 d .
H28 H 0.2160 0.8107 0.4668 0.052 Uiso 1 1 calc R
C29 C 0.2622(2) 0.9065(3) 0.40943(14) 0.0306(7) Uani 1 1 d .
C30 C 0.3277(3) 0.8411(3) 0.38547(15) 0.0257(7) Uani 1 1 d .
C31 C 0.3468(2) 0.7396(2) 0.40847(14) 0.0287(6) Uani 1 1 d .
C32 C 0.4026(2) 0.7236(2) 0.46807(14) 0.0296(7) Uani 1 1 d .
C33 C 0.4409(3) 0.8026(3) 0.50616(15) 0.0327(7) Uani 1 1 d .
H33 H 0.4281 0.8673 0.4931 0.044 Uiso 1 1 calc R
C34 C 0.4968(3) 0.7852(3) 0.56202(18) 0.0407(10) Uani 1 1 d .
H34 H 0.5202 0.8384 0.5867 0.054 Uiso 1 1 calc R
C35 C 0.5194(3) 0.6888(5) 0.58269(13) 0.0466(8) Uani 1 1 d .
H35 H 0.5591 0.6785 0.6203 0.062 Uiso 1 1 calc R
C36 C 0.4832(4) 0.6104(4) 0.5477(2) 0.0493(12) Uani 1 1 d .
H36 H 0.4977 0.5465 0.5619 0.066 Uiso 1 1 calc R
C37 C 0.4234(3) 0.6252(3) 0.48959(17) 0.0365(8) Uani 1 1 d .
C38 C 0.3848(3) 0.5461(3) 0.45167(16) 0.0405(8) Uani 1 1 d .
H38 H 0.3956 0.4817 0.4657 0.054 Uiso 1 1 calc R
C39 C 0.3320(4) 0.5613(3) 0.3951(2) 0.0410(10) Uani 1 1 d .
H39 H 0.3061 0.5075 0.3716 0.055 Uiso 1 1 calc R
C40 C 0.3160(2) 0.6593(2) 0.37137(14) 0.0304(7) Uani 1 1 d .
C41 C 0.1559(2) 0.6209(2) 0.13990(14) 0.0257(6) Uani 1 1 d .
C42 C 0.11617(18) 0.6896(4) 0.09434(12) 0.0289(5) Uani 1 1 d .
H42 H 0.1122 0.7559 0.1044 0.038 Uiso 1 1 calc R
C43 C 0.0838(2) 0.6629(2) 0.03689(15) 0.0336(8) Uani 1 1 d .
H43 H 0.0576 0.7105 0.0087 0.045 Uiso 1 1 calc R
C44 C 0.0896(2) 0.5634(3) 0.01940(15) 0.0308(7) Uani 1 1 d .
C45 C 0.0541(3) 0.5330(3) -0.04032(16) 0.0410(8) Uani 1 1 d .
H45 H 0.0259 0.5796 -0.0687 0.055 Uiso 1 1 calc R
C46 C 0.0606(3) 0.4368(3) -0.05678(18) 0.0478(10) Uani 1 1 d .
H46 H 0.0354 0.4176 -0.0958 0.064 Uiso 1 1 calc R
C47 C 0.1055(3) 0.3672(3) -0.01450(18) 0.0444(9) Uani 1 1 d .
H47 H 0.1133 0.3024 -0.0261 0.059 Uiso 1 1 calc R
C48 C 0.1383(2) 0.3932(3) 0.04368(16) 0.0344(7) Uani 1 1 d .
H48 H 0.1670 0.3452 0.0710 0.046 Uiso 1 1 calc R
C49 C 0.1295(2) 0.4919(2) 0.06338(15) 0.0294(7) Uani 1 1 d .
C50 C 0.1586(2) 0.5203(2) 0.12476(14) 0.0266(6) Uani 1 1 d .
C51 C 0.1885(3) 0.4445(3) 0.17255(16) 0.0292(7) Uani 1 1 d .
C52 C 0.1183(3) 0.3672(2) 0.18078(17) 0.0362(8) Uani 1 1 d .
C53 C 0.0184(3) 0.3588(3) 0.14587(18) 0.0396(8) Uani 1 1 d .
H53 H -0.0039 0.4044 0.1158 0.053 Uiso 1 1 calc R
C54 C -0.0460(3) 0.2851(3) 0.1554(2) 0.0531(10) Uani 1 1 d .
H54 H -0.1117 0.2825 0.1322 0.071 Uiso 1 1 calc R
C55 C -0.0158(3) 0.2136(3) 0.1992(2) 0.0606(12) Uani 1 1 d .
H55 H -0.0599 0.1627 0.2044 0.081 Uiso 1 1 calc R
C56 C 0.0796(3) 0.2198(3) 0.2340(2) 0.0541(11) Uani 1 1 d .
H56 H 0.1001 0.1726 0.2634 0.072 Uiso 1 1 calc R
C57 C 0.1483(3) 0.2956(2) 0.22670(18) 0.0415(8) Uani 1 1 d .
C58 C 0.2463(3) 0.3054(3) 0.26447(19) 0.0468(9) Uani 1 1 d .
H58 H 0.2666 0.2604 0.2951 0.062 Uiso 1 1 calc R
C59 C 0.3107(3) 0.3789(3) 0.25667(17) 0.0412(8) Uani 1 1 d .
H59 H 0.3742 0.3831 0.2823 0.055 Uiso 1 1 calc R
C60 C 0.2846(2) 0.4504(2) 0.21053(14) 0.0290(7) Uani 1 1 d .
C61 C 0.6294(3) 0.9969(3) 0.22285(17) 0.0465(9) Uani 1 1 d .
H61 H 0.6402 0.9425 0.2003 0.062 Uiso 1 1 calc R
C62 C 0.6397(5) 1.0888(4) 0.2012(2) 0.0787(17) Uani 1 1 d .
H62 H 0.6584 1.0965 0.1649 0.105 Uiso 1 1 calc R
C63 C 0.6224(6) 1.1701(4) 0.2332(2) 0.106(2) Uani 1 1 d .
H63 H 0.6278 1.2335 0.2186 0.140 Uiso 1 1 calc R
C64 C 0.5966(6) 1.1560(3) 0.2878(2) 0.090(2) Uani 1 1 d .
H64 H 0.5849 1.2093 0.3109 0.120 Uiso 1 1 calc R
C65 C 0.5892(4) 1.0614(3) 0.30641(18) 0.0589(12) Uani 1 1 d .
H65 H 0.5725 1.0517 0.3432 0.078 Uiso 1 1 calc R
C66 C 0.7800(3) 0.8215(3) 0.37579(19) 0.0520(10) Uani 1 1 d .
H66 H 0.7985 0.8265 0.3392 0.069 Uiso 1 1 calc R
C67 C 0.8562(3) 0.8113(4) 0.4255(2) 0.0689(14) Uani 1 1 d .
H67 H 0.9246 0.8110 0.4226 0.092 Uiso 1 1 calc R
C68 C 0.8293(4) 0.8016(4) 0.4797(2) 0.0689(14) Uani 1 1 d .
H68 H 0.8792 0.7923 0.5139 0.092 Uiso 1 1 calc R
C69 C 0.7291(4) 0.8059(3) 0.48258(19) 0.0583(11) Uani 1 1 d .
H69 H 0.7094 0.8012 0.5189 0.078 Uiso 1 1 calc R
C70 C 0.6561(3) 0.8173(3) 0.43049(19) 0.0443(10) Uani 1 1 d .
H70 H 0.5875 0.8201 0.4326 0.059 Uiso 1 1 calc R
C71 C 0.4355(3) 0.3345(3) 0.08664(17) 0.0436(9) Uani 1 1 d .
H71 H 0.3667 0.3186 0.0740 0.058 Uiso 1 1 calc R
C72 C 0.5067(3) 0.2652(3) 0.07938(17) 0.0453(9) Uani 1 1 d .
H72 H 0.4864 0.2039 0.0627 0.060 Uiso 1 1 calc R
C73 C 0.6096(3) 0.2884(3) 0.09746(17) 0.0461(9) Uani 1 1 d .
H73 H 0.6602 0.2438 0.0925 0.061 Uiso 1 1 calc R
C74 C 0.6347(3) 0.3794(3) 0.12300(18) 0.0503(10) Uani 1 1 d .
H74 H 0.7029 0.3971 0.1361 0.067 Uiso 1 1 calc R
C75 C 0.5585(3) 0.4436(3) 0.12900(16) 0.0449(9) Uani 1 1 d .
H75 H 0.5769 0.5045 0.1467 0.060 Uiso 1 1 calc R
C76 C 0.0694(6) 0.4788(5) 0.3105(3) 0.091(2) Uani 1 1 d .
H76 H 0.1056 0.4526 0.2837 0.120 Uiso 1 1 calc R
C77 C 0.0352(9) 0.4168(6) 0.3471(5) 0.166(5) Uani 1 1 d .
H77 H 0.0608 0.3527 0.3519 0.221 Uiso 1 1 calc R
C78 C -0.0336(7) 0.4450(6) 0.3763(4) 0.124(3) Uani 1 1 d .
H78 H -0.0702 0.3993 0.3938 0.166 Uiso 1 1 calc R
C79 C -0.0491(6) 0.5388(6) 0.3801(3) 0.111(3) Uani 1 1 d .
H79 H -0.0902 0.5620 0.4051 0.148 Uiso 1 1 calc R
C80 C -0.0050(4) 0.6049(4) 0.3471(2) 0.0710(14) Uani 1 1 d .
H80 H -0.0166 0.6723 0.3502 0.094 Uiso 1 1 calc R
C81 C 0.0560(4) 0.8553(6) 0.2984(3) 0.085(2) Uani 1 1 d .
H81 H 0.1125 0.8499 0.3295 0.112 Uiso 1 1 calc R
C82 C -0.0044(5) 0.9350(5) 0.2977(3) 0.092(2) Uani 1 1 d .
H82 H 0.0127 0.9834 0.3267 0.122 Uiso 1 1 calc R
C83 C -0.0864(6) 0.9446(5) 0.2567(4) 0.0887(19) Uani 1 1 d .
H83 H -0.1305 0.9976 0.2571 0.118 Uiso 1 1 calc R
C84 C -0.1063(4) 0.8757(7) 0.2134(3) 0.096(2) Uani 1 1 d .
H84 H -0.1623 0.8824 0.1821 0.128 Uiso 1 1 calc R
C85 C -0.0406(3) 0.7938(4) 0.21657(18) 0.0594(12) Uani 1 1 d .
H85 H -0.0555 0.7444 0.1880 0.079 Uiso 1 1 calc R
C86 C 0.5581(3) 0.5991(3) 0.36885(16) 0.0376(8) Uani 1 1 d .
H86 H 0.5321 0.6549 0.3841 0.050 Uiso 1 1 calc R
C87 C 0.6363(3) 0.5473(4) 0.40525(19) 0.0510(11) Uani 1 1 d .
H87 H 0.6617 0.5679 0.4440 0.068 Uiso 1 1 calc R
C88 C 0.6752(3) 0.4656(3) 0.38338(19) 0.0508(10) Uani 1 1 d .
H88 H 0.7265 0.4289 0.4073 0.068 Uiso 1 1 calc R
C89 C 0.6375(3) 0.4380(3) 0.32533(19) 0.0455(9) Uani 1 1 d .
H89 H 0.6645 0.3838 0.3091 0.060 Uiso 1 1 calc R
C90 C 0.5590(3) 0.4926(3) 0.29174(17) 0.0366(8) Uani 1 1 d .
H90 H 0.5330 0.4734 0.2528 0.049 Uiso 1 1 calc R
C91 C 0.3722(3) 0.9371(3) 0.17262(15) 0.0373(8) Uani 1 1 d .
H91 H 0.4383 0.9165 0.1717 0.050 Uiso 1 1 calc R
C92 C 0.3460(4) 1.0339(3) 0.15800(17) 0.0498(10) Uani 1 1 d .
H92 H 0.3932 1.0772 0.1474 0.066 Uiso 1 1 calc R
C93 C 0.2489(4) 1.0649(3) 0.15942(19) 0.0564(11) Uani 1 1 d .
H93 H 0.2295 1.1300 0.1503 0.075 Uiso 1 1 calc R
C94 C 0.1805(4) 0.9985(3) 0.17452(19) 0.0523(11) Uani 1 1 d .
H94 H 0.1139 1.0176 0.1752 0.070 Uiso 1 1 calc R
C95 C 0.2125(3) 0.9035(3) 0.18854(18) 0.0403(9) Uani 1 1 d .
H95 H 0.1661 0.8590 0.1989 0.054 Uiso 1 1 calc R
C96 C 0.1060(6) 0.6776(10) 0.6174(4) 0.141(3) Uani 1 1 d .
H96 H 0.0935 0.7037 0.6525 0.187 Uiso 1 1 calc R
C97 C 0.1641(7) 0.5972(8) 0.6158(5) 0.166(5) Uani 1 1 d .
H97 H 0.1782 0.5555 0.6485 0.220 Uiso 1 1 calc R
C98 C 0.2024(6) 0.5760(7) 0.5675(4) 0.120(3) Uani 1 1 d .
H98 H 0.2570 0.5327 0.5696 0.159 Uiso 1 1 calc R
C99 C 0.1607(7) 0.6177(8) 0.5188(5) 0.158(4) Uani 1 1 d .
H99 H 0.1800 0.5991 0.4839 0.211 Uiso 1 1 calc R
C100 C 0.0918(5) 0.6856(8) 0.5175(4) 0.119(3) Uani 1 1 d .
H100 H 0.0595 0.7114 0.4811 0.159 Uiso 1 1 calc R
N1 N 0.6043(2) 0.9816(2) 0.27534(13) 0.0406(7) Uani 1 1 d .
N2 N 0.6811(2) 0.8245(2) 0.37740(13) 0.0395(7) Uani 1 1 d .
N3 N 0.4589(3) 0.4238(2) 0.11078(13) 0.0401(7) Uani 1 1 d .
N4 N 0.0548(3) 0.5726(3) 0.31043(17) 0.0501(9) Uani 1 1 d .
N5 N 0.0416(2) 0.7856(3) 0.25916(14) 0.0436(7) Uani 1 1 d .
N6 N 0.5185(2) 0.5728(2) 0.31314(13) 0.0324(6) Uani 1 1 d .
N7 N 0.3081(2) 0.8715(2) 0.18798(12) 0.0314(6) Uani 1 1 d .
N8 N 0.0671(5) 0.7179(5) 0.5638(4) 0.122(2) Uani 1 1 d .
O1 O 0.40522(14) 0.66728(14) 0.13302(9) 0.0270(5) Uani 1 1 d .
O2 O 0.54804(15) 0.75588(16) 0.23332(9) 0.0276(4) Uani 1 1 d .
O3 O 0.43407(17) 0.81671(16) 0.31521(9) 0.0292(5) Uani 1 1 d .
O4 O 0.18764(16) 0.65426(15) 0.19475(9) 0.0289(5) Uani 1 1 d .
O5 O 0.35214(17) 0.51805(16) 0.20384(10) 0.0280(5) Uani 1 1 d .
O6 O 0.27338(16) 0.67007(16) 0.31387(9) 0.0335(6) Uani 1 1 d .

loop_
_atom_site_aniso_label
_atom_site_aniso_U_11
_atom_site_aniso_U_22
_atom_site_aniso_U_33
_atom_site_aniso_U_23
_atom_site_aniso_U_13
_atom_site_aniso_U_12
La1 0.02936(7) 0.01883(7) 0.02369(7) -0.00042(9) 0.00713(5) 0.00062(9)
Li1 0.043(3) 0.032(3) 0.022(3) -0.004(2) 0.006(2) -0.003(3)
Li2 0.050(3) 0.026(3) 0.033(3) -0.004(2) 0.009(2) 0.002(3)
Li3 0.042(3) 0.062(6) 0.044(3) 0.000(3) 0.017(3) 0.007(3)
C1 0.0295(14) 0.0221(15) 0.0212(14) -0.0046(12) 0.0046(11) -0.0004(13)
C2 0.0267(15) 0.0345(17) 0.0258(15) -0.0051(13) 0.0040(12) 0.0008(14)
C3 0.0355(16) 0.0342(18) 0.0242(15) 0.0038(14) 0.0043(12) 0.0122(15)
C4 0.0340(16) 0.0225(15) 0.0292(16) -0.0011(13) 0.0106(13) 0.0056(13)
C5 0.0481(19) 0.0257(16) 0.0301(17) 0.0046(13) 0.0119(14) 0.0110(15)
C6 0.055(2) 0.0220(16) 0.0321(17) 0.0027(14) 0.0178(15) 0.0018(16)
C7 0.0416(18) 0.0256(16) 0.0413(19) -0.0020(14) 0.0177(15) -0.0027(15)
C8 0.0355(16) 0.0266(16) 0.0304(16) -0.0013(13) 0.0089(13) -0.0004(14)
C9 0.0320(15) 0.0215(14) 0.0221(14) -0.0030(12) 0.0086(11) 0.0040(13)
C10 0.0263(14) 0.0199(14) 0.0233(14) -0.0009(12) 0.0050(11) -0.0001(12)
C11 0.0261(13) 0.0191(14) 0.0275(14) 0.0005(11) 0.0034(11) -0.0018(11)
C12 0.0268(13) 0.024(2) 0.0323(14) 0.0001(12) 0.0069(11) -0.0025(12)
C13 0.0304(13) 0.031(2) 0.0333(14) -0.0028(14) 0.0108(11) -0.0017(14)
C14 0.0402(18) 0.0292(17) 0.0444(19) -0.0042(15) 0.0177(15) -0.0033(15)
C15 0.0355(18) 0.0349(19) 0.061(2) -0.0028(18) 0.0222(17) 0.0037(16)
C16 0.0292(16) 0.0324(18) 0.061(2) 0.0063(17) 0.0114(16) 0.0089(15)
C17 0.0241(14) 0.0255(16) 0.0447(19) -0.0002(14) 0.0067(13) 0.0002(13)
C18 0.0338(17) 0.0354(18) 0.0375(18) 0.0096(15) 0.0015(14) 0.0120(15)
C19 0.0350(15) 0.0326(18) 0.0285(15) 0.0052(12) 0.0038(12) 0.0008(13)
C20 0.0227(12) 0.025(2) 0.0288(13) 0.0014(11) 0.0059(10) -0.0018(12)
C21 0.0331(15) 0.0201(14) 0.0235(14) -0.0027(12) 0.0020(12) 0.0023(13)
C22 0.0459(19) 0.0241(16) 0.0256(16) 0.0023(13) 0.0005(13) -0.0040(15)
C23 0.0466(19) 0.0204(15) 0.0355(18) -0.0011(14) -0.0081(15) 0.0048(15)
C24 0.0404(18) 0.0323(17) 0.0282(17) -0.0098(14) -0.0065(13) 0.0127(15)
C25 0.058(2) 0.044(2) 0.050(2) -0.0164(19) -0.0046(19) 0.023(2)
C26 0.055(2) 0.066(3) 0.046(2) -0.017(2) 0.0042(19) 0.030(2)
C27 0.043(2) 0.079(3) 0.0337(19) -0.011(2) 0.0087(16) 0.015(2)
C28 0.0377(18) 0.049(2) 0.0311(17) -0.0030(16) 0.0084(14) 0.0060(17)
C29 0.0305(16) 0.0332(17) 0.0264(15) -0.0056(13) 0.0019(12) 0.0073(14)
C30 0.0287(16) 0.0258(17) 0.0213(16) -0.0033(13) 0.0021(12) 0.0003(14)
C31 0.0368(16) 0.0256(16) 0.0260(16) 0.0003(13) 0.0120(13) 0.0026(14)
C32 0.0359(16) 0.0291(17) 0.0269(16) 0.0060(13) 0.0136(13) 0.0029(13)
C33 0.0391(18) 0.0323(19) 0.0284(17) 0.0061(15) 0.0107(14) 0.0042(16)
C34 0.044(2) 0.045(2) 0.033(2) 0.0084(18) 0.0086(16) 0.0045(18)
C35 0.0579(18) 0.0517(19) 0.0271(14) 0.011(3) 0.0015(13) 0.006(3)
C36 0.067(3) 0.041(2) 0.043(3) 0.019(2) 0.018(2) 0.014(2)
C37 0.048(2) 0.0294(19) 0.035(2) 0.0061(16) 0.0177(17) 0.0038(17)
C38 0.063(2) 0.0241(17) 0.040(2) 0.0069(15) 0.0230(17) 0.0037(17)
C39 0.060(3) 0.028(2) 0.042(2) -0.0024(17) 0.0260(19) -0.0075(18)
C40 0.0399(16) 0.0277(17) 0.0280(16) 0.0022(12) 0.0171(13) -0.0031(13)
C41 0.0207(13) 0.0239(14) 0.0329(15) 0.0023(13) 0.0064(12) 0.0039(12)
C42 0.0276(12) 0.0209(12) 0.0376(14) 0.004(2) 0.0052(10) 0.004(2)
C43 0.0255(14) 0.036(2) 0.0382(17) 0.0074(13) 0.0036(12) 0.0048(13)
C44 0.0224(14) 0.0341(17) 0.0356(17) -0.0032(15) 0.0051(12) -0.0005(13)
C45 0.0328(17) 0.050(2) 0.0370(19) -0.0008(17) -0.0005(14) 0.0022(17)
C46 0.042(2) 0.058(3) 0.041(2) -0.0160(19) 0.0015(16) 0.0003(19)
C47 0.0398(19) 0.039(2) 0.056(2) -0.0189(19) 0.0122(17) -0.0051(17)
C48 0.0283(15) 0.0302(17) 0.0441(19) -0.0067(15) 0.0065(14) -0.0020(14)
C49 0.0224(14) 0.0290(17) 0.0375(17) -0.0042(14) 0.0075(12) -0.0015(13)
C50 0.0240(14) 0.0204(15) 0.0353(17) 0.0029(13) 0.0057(12) -0.0003(12)
C51 0.0323(18) 0.0216(17) 0.0353(19) 0.0032(15) 0.0106(14) 0.0028(15)
C52 0.0363(18) 0.0207(16) 0.053(2) 0.0008(15) 0.0138(16) -0.0001(15)
C53 0.0323(17) 0.0298(18) 0.058(2) 0.0039(17) 0.0129(16) 0.0021(15)
C54 0.037(2) 0.041(2) 0.083(3) 0.004(2) 0.0150(19) -0.0046(17)
C55 0.048(2) 0.035(3) 0.103(3) 0.015(2) 0.024(2) -0.0097(17)
C56 0.054(2) 0.032(2) 0.079(3) 0.0153(18) 0.019(2) -0.0039(17)
C57 0.047(2) 0.0214(16) 0.059(2) 0.0070(16) 0.0163(17) 0.0012(15)
C58 0.051(2) 0.0292(18) 0.058(2) 0.0202(18) 0.0054(18) -0.0010(17)
C59 0.0419(19) 0.0299(18) 0.049(2) 0.0111(16) 0.0035(16) 0.0042(16)
C60 0.0340(17) 0.0187(15) 0.0351(17) -0.0013(13) 0.0089(13) 0.0011(13)
C61 0.061(2) 0.042(2) 0.038(2) -0.0061(17) 0.0141(17) -0.0071(19)
C62 0.151(5) 0.048(3) 0.048(3) -0.003(2) 0.045(3) -0.017(3)
C63 0.229(8) 0.043(4) 0.060(3) 0.000(2) 0.063(4) -0.025(4)
C64 0.189(6) 0.039(2) 0.051(3) -0.013(2) 0.047(3) -0.020(3)
C65 0.099(3) 0.045(2) 0.038(2) -0.0088(19) 0.026(2) -0.023(2)
C66 0.049(2) 0.059(3) 0.047(2) -0.009(2) 0.0087(18) -0.013(2)
C67 0.046(2) 0.083(4) 0.077(3) -0.016(3) 0.011(2) 0.004(2)
C68 0.064(3) 0.075(3) 0.055(3) -0.011(3) -0.016(2) 0.013(3)
C69 0.078(3) 0.057(3) 0.038(2) -0.003(2) 0.008(2) 0.004(2)
C70 0.050(2) 0.035(2) 0.051(3) -0.0028(18) 0.0173(19) -0.0037(18)
C71 0.056(2) 0.0333(19) 0.043(2) -0.0063(16) 0.0137(17) -0.0021(17)
C72 0.067(3) 0.0279(18) 0.041(2) -0.0065(16) 0.0112(18) 0.0031(18)
C73 0.057(2) 0.039(2) 0.043(2) 0.0033(17) 0.0125(17) 0.0086(19)
C74 0.056(2) 0.050(2) 0.045(2) 0.0101(19) 0.0102(18) -0.007(2)
C75 0.072(3) 0.0301(19) 0.0355(19) -0.0024(16) 0.0169(18) -0.0081(19)
C76 0.134(6) 0.070(4) 0.090(4) 0.002(3) 0.076(4) 0.005(4)
C77 0.252(11) 0.083(5) 0.225(11) 0.040(6) 0.189(10) 0.025(6)
C78 0.183(8) 0.096(6) 0.122(6) 0.016(5) 0.095(6) 0.000(6)
C79 0.175(7) 0.092(5) 0.092(5) -0.004(4) 0.087(5) -0.024(5)
C80 0.081(3) 0.069(3) 0.076(3) -0.005(3) 0.047(3) -0.009(3)
C81 0.045(3) 0.136(6) 0.062(3) -0.046(4) -0.012(2) 0.015(3)
C82 0.072(4) 0.078(4) 0.127(6) -0.051(4) 0.026(4) -0.010(3)
C83 0.096(5) 0.061(4) 0.120(5) 0.023(4) 0.045(4) 0.024(3)
C84 0.049(3) 0.158(7) 0.071(4) 0.032(4) -0.012(2) 0.025(4)
C85 0.049(2) 0.083(3) 0.043(2) -0.016(2) 0.0007(18) -0.027(2)
C86 0.0403(19) 0.0358(19) 0.0370(18) -0.0035(15) 0.0088(15) -0.0027(16)
C87 0.051(2) 0.062(3) 0.036(2) 0.003(2) -0.0013(19) 0.001(2)
C88 0.046(2) 0.050(2) 0.052(2) 0.015(2) -0.0003(18) 0.0059(19)
C89 0.043(2) 0.0301(19) 0.060(2) 0.0018(18) 0.0038(18) 0.0044(17)
C90 0.0352(18) 0.034(2) 0.039(2) 0.0008(17) 0.0042(15) -0.0007(17)
C91 0.050(2) 0.0320(18) 0.0331(17) -0.0052(15) 0.0154(15) 0.0014(16)
C92 0.083(3) 0.0301(19) 0.040(2) 0.0033(16) 0.021(2) -0.002(2)
C93 0.089(3) 0.0260(19) 0.050(2) 0.0044(18) 0.004(2) 0.015(2)
C94 0.055(3) 0.045(2) 0.050(2) -0.006(2) -0.0064(19) 0.020(2)
C95 0.043(2) 0.036(2) 0.041(2) -0.0077(17) 0.0082(17) 0.0039(18)
C96 0.110(5) 0.187(9) 0.117(6) -0.013(8) 0.005(4) 0.057(7)
C97 0.158(8) 0.200(10) 0.156(9) 0.084(8) 0.072(7) 0.111(8)
C98 0.108(5) 0.126(7) 0.135(7) 0.032(6) 0.047(5) 0.051(5)
C99 0.107(6) 0.191(10) 0.198(10) 0.089(8) 0.079(7) 0.061(7)
C100 0.080(4) 0.118(6) 0.168(8) 0.082(7) 0.043(4) 0.017(5)
N1 0.0496(17) 0.0359(17) 0.0356(16) -0.0024(13) 0.0073(13) -0.0105(14)
N2 0.0446(17) 0.0384(17) 0.0340(16) -0.0014(13) 0.0043(13) -0.0082(14)
N3 0.063(2) 0.0274(15) 0.0350(16) -0.0026(13) 0.0222(14) 0.0003(14)
N4 0.0451(19) 0.056(2) 0.055(2) -0.0003(18) 0.0233(16) -0.0004(17)
N5 0.0363(16) 0.055(2) 0.0396(17) -0.0037(15) 0.0068(13) 0.0038(15)
N6 0.0352(15) 0.0282(14) 0.0339(15) 0.0039(12) 0.0071(12) -0.0016(12)
N7 0.0438(17) 0.0244(14) 0.0255(14) -0.0033(12) 0.0062(12) 0.0023(13)
N8 0.101(4) 0.087(5) 0.170(7) 0.004(5) 0.008(5) 0.001(3)
O1 0.0282(9) 0.0278(14) 0.0251(10) -0.0009(8) 0.0052(8) -0.0034(8)
O2 0.0290(10) 0.0265(11) 0.0277(11) -0.0006(9) 0.0068(8) 0.0027(9)
O3 0.0386(12) 0.0224(11) 0.0283(11) -0.0021(9) 0.0112(9) -0.0010(10)
O4 0.0341(11) 0.0260(10) 0.0277(10) -0.0003(9) 0.0087(9) 0.0025(9)
O5 0.0331(12) 0.0203(11) 0.0303(12) 0.0020(9) 0.0060(10) 0.0006(10)
O6 0.0424(11) 0.0337(16) 0.0263(10) -0.0026(9) 0.0114(8) -0.0068(10)

loop_
_atom_type_symbol
_atom_type_description
_atom_type_scat_dispersion_real
_atom_type_scat_dispersion_imag
_atom_type_scat_source
C C 0.0033 0.0016 'International Tables Vol C Tables 4.2.6.8 and 6.1.1.4'
H H 0.0000 0.0000 'International Tables Vol C Tables 4.2.6.8 and 6.1.1.4'
N N 0.0061 0.0033 'International Tables Vol C Tables 4.2.6.8 and 6.1.1.4'
O O 0.0106 0.0060 'International Tables Vol C Tables 4.2.6.8 and 6.1.1.4'
Li Li -0.0003 0.0001 'International Tables Vol C Tables 4.2.6.8 and 6.1.1.4'
La La -0.2871 2.4523 'International Tables Vol C Tables 4.2.6.8 and 6.1.1.4'

loop_
_geom_angle_atom_site_label_1
_geom_angle_atom_site_label_2
_geom_angle_atom_site_label_3
_geom_angle
O5 La1 O6 93.83(7)
O5 La1 O2 113.15(7)
O6 La1 O2 135.13(7)
O5 La1 O3 151.09(7)
O6 La1 O3 71.66(7)
O2 La1 O3 67.64(7)
O5 La1 O1 68.28(7)
O6 La1 O1 153.04(7)
O2 La1 O1 71.76(6)
O3 La1 O1 133.01(7)
O5 La1 O4 69.67(7)
O6 La1 O4 66.76(7)
O2 La1 O4 155.05(7)
O3 La1 O4 122.70(7)
O1 La1 O4 87.62(6)
O5 La1 N7 135.41(8)
O6 La1 N7 101.83(8)
O2 La1 N7 83.90(8)
O3 La1 N7 73.13(7)
O1 La1 N7 80.09(7)
O4 La1 N7 78.70(8)
O5 La1 N6 71.61(8)
O6 La1 N6 83.58(8)
O2 La1 N6 72.85(7)
O3 La1 N6 81.78(8)
O1 La1 N6 107.97(7)
O4 La1 N6 128.54(7)
N7 La1 N6 150.87(8)
O5 La1 Li2 34.88(12)
O6 La1 Li2 124.36(12)
O2 La1 Li2 95.03(12)
O3 La1 Li2 162.67(12)
O1 La1 Li2 33.69(11)
O4 La1 Li2 73.33(12)
N7 La1 Li2 106.66(12)
N6 La1 Li2 92.91(12)
O5 La1 Li1 138.75(12)
O6 La1 Li1 103.15(11)
O2 La1 Li1 33.95(11)
O3 La1 Li1 33.74(11)
O1 La1 Li1 103.51(11)
O4 La1 Li1 151.55(12)
N7 La1 Li1 77.61(12)
N6 La1 Li1 73.30(12)
Li2 La1 Li1 128.92(15)
O5 La1 Li3 83.84(13)
O6 La1 Li3 33.49(12)
O2 La1 Li3 162.40(13)
O3 La1 Li3 95.35(12)
O1 La1 Li3 121.25(12)
O4 La1 Li3 33.65(12)
N7 La1 Li3 86.83(13)
N6 La1 Li3 110.43(12)
Li2 La1 Li3 101.96(16)
Li1 La1 Li3 129.07(15)
O3 Li1 O2 94.5(3)
O3 Li1 N1 120.4(3)
O2 Li1 N1 109.3(3)
O3 Li1 N2 111.6(3)
O2 Li1 N2 124.2(3)
N1 Li1 N2 98.7(3)
O3 Li1 La1 47.53(15)
O2 Li1 La1 47.01(15)
N1 Li1 La1 130.3(3)
N2 Li1 La1 131.0(3)
O1 Li2 O5 96.4(3)
O1 Li2 N3 124.9(3)
O5 Li2 N3 103.5(3)
O1 Li2 C60 119.0(3)
O5 Li2 C60 26.11(13)
N3 Li2 C60 97.9(2)
O1 Li2 C50 109.8(3)
O5 Li2 C50 71.8(2)
N3 Li2 C50 125.1(3)
C60 Li2 C50 54.05(15)
O1 Li2 La1 49.48(15)
O5 Li2 La1 47.41(14)
N3 Li2 La1 132.2(3)
C60 Li2 La1 69.75(14)
C50 Li2 La1 85.65(17)
O4 Li3 O6 93.0(3)
O4 Li3 N4 136.1(4)
O6 Li3 N4 107.4(3)
O4 Li3 N5 106.8(3)
O6 Li3 N5 119.4(4)
N4 Li3 N5 96.5(3)
O4 Li3 La1 47.70(15)
O6 Li3 La1 45.89(14)
N4 Li3 La1 142.7(3)
N5 Li3 La1 118.7(3)
O1 C1 C10 122.8(3)
O1 C1 C2 117.9(3)
C10 C1 C2 119.3(3)
C3 C2 C1 121.0(3)
C2 C3 C4 121.5(3)
C5 C4 C3 121.8(3)
C5 C4 C9 120.2(3)
C3 C4 C9 118.0(3)
C6 C5 C4 121.5(3)
C5 C6 C7 118.9(3)
C8 C7 C6 120.7(3)
C7 C8 C9 122.2(3)
C8 C9 C4 116.6(3)
C8 C9 C10 122.9(3)
C4 C9 C10 120.5(3)
C1 C10 C9 119.4(3)
C1 C10 C11 120.1(3)
C9 C10 C11 120.5(3)
C20 C11 C12 119.9(3)
C20 C11 C10 119.5(2)
C12 C11 C10 120.6(3)
C11 C12 C13 122.3(3)
C11 C12 C17 120.2(3)
C13 C12 C17 117.4(3)
C14 C13 C12 120.8(3)
C13 C14 C15 121.3(3)
C16 C15 C14 118.8(3)
C15 C16 C17 122.0(3)
C16 C17 C18 122.4(3)
C16 C17 C12 119.6(3)
C18 C17 C12 118.1(3)
C19 C18 C17 121.1(3)
C18 C19 C20 122.5(3)
O2 C20 C11 122.6(2)
O2 C20 C19 119.3(3)
C11 C20 C19 118.2(3)
O3 C21 C30 122.3(3)
O3 C21 C22 119.2(3)
C30 C21 C22 118.4(3)
C23 C22 C21 122.0(3)
C22 C23 C24 121.2(3)
C23 C24 C29 118.3(3)
C23 C24 C25 121.9(3)
C29 C24 C25 119.8(4)
C26 C25 C24 120.3(4)
C25 C26 C27 120.6(4)
C28 C27 C26 120.3(4)
C27 C28 C29 121.5(4)
C28 C29 C24 117.4(3)
C28 C29 C30 122.0(3)
C24 C29 C30 120.5(3)
C21 C30 C29 119.5(3)
C21 C30 C31 119.8(3)
C29 C30 C31 120.7(3)
C40 C31 C32 119.9(3)
C40 C31 C30 119.9(3)
C32 C31 C30 120.0(3)
C33 C32 C37 118.1(3)
C33 C32 C31 122.0(3)
C37 C32 C31 119.9(3)
C34 C33 C32 120.9(4)
C33 C34 C35 121.1(4)
C36 C35 C34 120.0(3)
C35 C36 C37 120.6(4)
C38 C37 C32 118.1(3)
C38 C37 C36 122.6(4)
C32 C37 C36 119.3(4)
C39 C38 C37 121.9(4)
C38 C39 C40 120.7(4)
O6 C40 C31 122.4(3)
O6 C40 C39 118.5(3)
C31 C40 C39 119.1(3)
O4 C41 C50 123.1(3)
O4 C41 C42 118.6(3)
C50 C41 C42 118.3(3)
C43 C42 C41 122.9(4)
C42 C43 C44 120.5(3)
C43 C44 C49 118.6(3)
C43 C44 C45 121.7(3)
C49 C44 C45 119.7(3)
C46 C45 C44 121.2(4)
C45 C46 C47 119.4(4)
C48 C47 C46 121.0(4)
C47 C48 C49 121.5(3)
C44 C49 C48 117.0(3)
C44 C49 C50 120.3(3)
C48 C49 C50 122.8(3)
C41 C50 C49 119.1(3)
C41 C50 C51 119.8(3)
C49 C50 C51 121.1(3)
C41 C50 Li2 89.9(2)
C49 C50 Li2 95.0(2)
C51 C50 Li2 86.7(2)
C60 C51 C52 119.8(3)
C60 C51 C50 119.4(3)
C52 C51 C50 120.8(3)
C53 C52 C57 117.0(3)
C53 C52 C51 123.1(3)
C57 C52 C51 119.9(3)
C54 C53 C52 121.3(4)
C53 C54 C55 121.7(4)
C56 C55 C54 118.6(3)
C55 C56 C57 121.9(4)
C56 C57 C58 122.3(3)
C56 C57 C52 119.5(4)
C58 C57 C52 118.2(3)
C59 C58 C57 121.2(3)
C58 C59 C60 122.3(3)
O5 C60 C51 122.0(3)
O5 C60 C59 119.4(3)
C51 C60 C59 118.6(3)
O5 C60 Li2 39.29(19)
C51 C60 Li2 91.4(2)
C59 C60 Li2 139.7(3)
N1 C61 C62 122.5(4)
C61 C62 C63 119.8(4)
C62 C63 C64 118.6(4)
C65 C64 C63 117.7(4)
N1 C65 C64 124.2(4)
N2 C66 C67 123.3(4)
C66 C67 C68 118.7(4)
C69 C68 C67 119.1(4)
C68 C69 C70 119.1(4)
N2 C70 C69 122.4(4)
N3 C71 C72 124.0(4)
C71 C72 C73 118.5(4)
C74 C73 C72 118.0(4)
C75 C74 C73 119.5(4)
N3 C75 C74 123.6(4)
N4 C76 C77 123.4(6)
C78 C77 C76 120.8(8)
C79 C78 C77 117.5(7)
C78 C79 C80 120.4(6)
N4 C80 C79 120.6(5)
N5 C81 C82 125.0(5)
C83 C82 C81 120.2(6)
C82 C83 C84 118.5(6)
C83 C84 C85 118.7(5)
N5 C85 C84 121.3(5)
N6 C86 C87 123.2(4)
C88 C87 C86 118.9(4)
C87 C88 C89 119.2(4)
C88 C89 C90 118.8(4)
N6 C90 C89 122.7(4)
N7 C91 C92 123.6(4)
C93 C92 C91 118.6(4)
C92 C93 C94 119.2(4)
C95 C94 C93 118.7(4)
N7 C95 C94 123.2(4)
C97 C96 N8 114.6(8)
C96 C97 C98 121.0(9)
C99 C98 C97 117.5(8)
C98 C99 C100 120.7(10)
N8 C100 C99 122.4(9)
C65 N1 C61 117.1(3)
C65 N1 Li1 121.2(3)
C61 N1 Li1 120.9(3)
C66 N2 C70 117.4(3)
C66 N2 Li1 122.4(3)
C70 N2 Li1 120.2(3)
C71 N3 C75 116.3(3)
C71 N3 Li2 130.3(3)
C75 N3 Li2 113.3(3)
C76 N4 C80 115.3(4)
C76 N4 Li3 118.8(4)
C80 N4 Li3 125.1(4)
C81 N5 C85 116.2(4)
C81 N5 Li3 121.6(4)
C85 N5 Li3 122.1(4)
C86 N6 C90 117.2(3)
C86 N6 La1 122.7(2)
C90 N6 La1 119.5(2)
C91 N7 C95 116.7(3)
C91 N7 La1 121.8(2)
C95 N7 La1 120.5(3)
C100 N8 C96 121.1(8)
C1 O1 Li2 141.0(3)
C1 O1 La1 121.80(16)
Li2 O1 La1 96.8(2)
C20 O2 Li1 129.3(3)
C20 O2 La1 126.73(17)
Li1 O2 La1 99.0(2)
C21 O3 Li1 130.2(3)
C21 O3 La1 125.53(18)
Li1 O3 La1 98.72(19)
C41 O4 Li3 138.4(3)
C41 O4 La1 121.35(17)
Li3 O4 La1 98.6(2)
C60 O5 Li2 114.6(3)
C60 O5 La1 132.20(19)
Li2 O5 La1 97.71(19)
C40 O6 Li3 136.1(3)
C40 O6 La1 122.91(18)
Li3 O6 La1 100.62(19)

loop_
_geom_bond_atom_site_label_1
_geom_bond_atom_site_label_2
_geom_bond_distance
La1 O5 2.439(2)
La1 O6 2.476(2)
La1 O2 2.492(2)
La1 O3 2.511(2)
La1 O1 2.514(2)
La1 O4 2.536(2)
La1 N7 2.773(3)
La1 N6 2.812(3)
La1 Li2 3.283(6)
La1 Li1 3.364(6)
La1 Li3 3.389(6)
Li1 O3 1.891(7)
Li1 O2 1.903(6)
Li1 N1 2.077(7)
Li1 N2 2.116(7)
Li2 O1 1.834(6)
Li2 O5 1.895(6)
Li2 N3 2.037(6)
Li2 C60 2.720(7)
Li2 C50 2.787(7)
Li3 O4 1.900(6)
Li3 O6 1.903(7)
Li3 N4 2.054(7)
Li3 N5 2.109(7)
C1 O1 1.330(3)
C1 C10 1.390(4)
C1 C2 1.440(4)
C2 C3 1.356(5)
C3 C4 1.422(5)
C4 C5 1.411(4)
C4 C9 1.424(4)
C5 C6 1.379(5)
C6 C7 1.403(5)
C7 C8 1.375(5)
C8 C9 1.422(4)
C9 C10 1.437(4)
C10 C11 1.498(4)
C11 C20 1.403(4)
C11 C12 1.428(4)
C12 C13 1.427(4)
C12 C17 1.430(4)
C13 C14 1.375(4)
C14 C15 1.411(5)
C15 C16 1.365(5)
C16 C17 1.410(5)
C17 C18 1.418(5)
C18 C19 1.348(5)
C19 C20 1.428(4)
C20 O2 1.331(3)
C21 O3 1.327(4)
C21 C30 1.400(5)
C21 C22 1.432(4)
C22 C23 1.358(5)
C23 C24 1.407(5)
C24 C29 1.425(5)
C24 C25 1.423(5)
C25 C26 1.364(7)
C26 C27 1.396(7)
C27 C28 1.375(5)
C28 C29 1.416(5)
C29 C30 1.432(5)
C30 C31 1.476(5)
C31 C40 1.391(4)
C31 C32 1.438(4)
C32 C33 1.411(5)
C32 C37 1.428(5)
C33 C34 1.369(5)
C34 C35 1.400(7)
C35 C36 1.360(7)
C36 C37 1.427(6)
C37 C38 1.411(5)
C38 C39 1.365(6)
C39 C40 1.435(5)
C40 O6 1.339(4)
C41 O4 1.328(4)
C41 C50 1.407(4)
C41 C42 1.422(5)
C42 C43 1.355(4)
C43 C44 1.413(5)
C44 C49 1.423(5)
C44 C45 1.422(5)
C45 C46 1.365(6)
C46 C47 1.398(6)
C47 C48 1.369(5)
C48 C49 1.424(5)
C49 C50 1.441(4)
C50 C51 1.499(5)
C51 C60 1.399(5)
C51 C52 1.443(5)
C52 C53 1.414(5)
C52 C57 1.430(5)
C53 C54 1.365(5)
C54 C55 1.397(6)
C55 C56 1.361(6)
C56 C57 1.410(5)
C57 C58 1.421(5)
C58 C59 1.351(5)
C59 C60 1.428(5)
C60 O5 1.317(4)
C61 N1 1.338(5)
C61 C62 1.357(6)
C62 C63 1.371(7)
C63 C64 1.385(7)
C64 C65 1.360(6)
C65 N1 1.334(5)
C66 N2 1.330(5)
C66 C67 1.374(6)
C67 C68 1.378(7)
C68 C69 1.355(7)
C69 C70 1.391(6)
C70 N2 1.337(5)
C71 N3 1.340(5)
C71 C72 1.370(5)
C72 C73 1.389(6)
C73 C74 1.377(6)
C74 C75 1.367(6)
C75 N3 1.337(5)
C76 N4 1.286(7)
C76 C77 1.336(9)
C77 C78 1.304(10)
C78 C79 1.292(10)
C79 C80 1.383(8)
C80 N4 1.350(6)
C81 N5 1.295(6)
C81 C82 1.345(9)
C82 C83 1.298(9)
C83 C84 1.352(10)
C84 C85 1.407(9)
C85 N5 1.318(5)
C86 N6 1.333(4)
C86 C87 1.388(6)
C87 C88 1.362(6)
C88 C89 1.381(6)
C89 C90 1.383(5)
C90 N6 1.351(5)
C91 N7 1.331(5)
C91 C92 1.380(5)
C92 C93 1.370(6)
C93 C94 1.377(7)
C94 C95 1.372(6)
C95 N7 1.352(5)
C96 C97 1.342(13)
C96 N8 1.353(10)
C97 C98 1.350(11)
C98 C99 1.278(11)
C99 C100 1.297(12)
C100 N8 1.259(10)
